data_4511579
loop_
_publ_author_name
'SeethaLekshmi, Sunil'
'Varughese, Sunil'
'Giri, Lopamudra'
'Pedireddi, V. R.'

_publ_section_title
;
 Molecular Complexes of 4-Halophenylboronic Acids: A Systematic
 Exploration of Isostructurality and Structural Landscape
;
_journal_issue 8
_journal_name_full 'Crystal Growth &amp; Design'
_journal_page_first 4143
_journal_paper_doi 10.1021/cg500750p
_journal_volume 14
_journal_year 2014
_chemical_formula_moiety 'C12 H8 N2, C6 H5 B Br O2, H2 O'
_chemical_formula_sum 'C18 H13 B Br N2 O3'
_chemical_formula_weight 396.02
_chemical_name_systematic
; 
 ? 
;
_space_group_IT_number 2
_symmetry_cell_setting triclinic
_symmetry_space_group_name_Hall '-P 1'
_symmetry_space_group_name_H-M 'P -1'
_atom_sites_solution_hydrogens geom
_atom_sites_solution_primary direct
_atom_sites_solution_secondary difmap
_audit_creation_method SHELXL-97
_cell_angle_alpha 90.954(13)
_cell_angle_beta 95.037(11)
_cell_angle_gamma 93.988(14)
_cell_formula_units_Z 2
_cell_length_a 7.095(4)
_cell_length_b 10.015(6)
_cell_length_c 13.341(8)
_cell_measurement_reflns_used 1256
_cell_measurement_temperature 301(2)
_cell_measurement_theta_max 27.1
_cell_measurement_theta_min 3.2
_cell_volume 941.8(10)
_computing_cell_refinement
;
CrystalClear-SM Expert 2.0 r14k (Rigaku, 2012)
;
_computing_data_collection
;
CrystalClear-SM Expert 2.0 r14k (Rigaku, 2012)
;
_computing_data_reduction
;
CrystalClear-SM Expert 2.0 r14k (Rigaku, 2012)
;
_computing_structure_refinement 'SHELXTL (Sheldrick, 1997)'
_computing_structure_solution 'SHELXTL (Sheldrick, 1990)'
_diffrn_ambient_temperature 301(2)
_diffrn_measured_fraction_theta_full 0.961
_diffrn_measured_fraction_theta_max 0.961
_diffrn_measurement_device_type
;
Rigaku Saturn724+ (4x4 bin mode)
;
_diffrn_measurement_method 'profile data from \w-scans'
_diffrn_radiation_monochromator graphite
_diffrn_radiation_source 'fine-focus sealed tube'
_diffrn_radiation_type MoK\a
_diffrn_radiation_wavelength 0.71073
_diffrn_reflns_av_R_equivalents 0.0833
_diffrn_reflns_av_sigmaI/netI 0.1568
_diffrn_reflns_limit_h_max 6
_diffrn_reflns_limit_h_min -9
_diffrn_reflns_limit_k_max 9
_diffrn_reflns_limit_k_min -13
_diffrn_reflns_limit_l_max 17
_diffrn_reflns_limit_l_min -17
_diffrn_reflns_number 8124
_diffrn_reflns_theta_full 27.51
_diffrn_reflns_theta_max 27.51
_diffrn_reflns_theta_min 3.07
_exptl_absorpt_coefficient_mu 2.200
_exptl_absorpt_correction_T_max 0.5582
_exptl_absorpt_correction_T_min 0.5582
_exptl_absorpt_correction_type multi-scan
_exptl_absorpt_process_details 'SADABS; Sheldrick, 1997'
_exptl_crystal_colour 'Pale green'
_exptl_crystal_density_diffrn 1.397
_exptl_crystal_density_method 'not measured'
_exptl_crystal_description Block
_exptl_crystal_F_000 398
_exptl_crystal_size_max 0.30
_exptl_crystal_size_mid 0.30
_exptl_crystal_size_min 0.30
_refine_diff_density_max 0.778
_refine_diff_density_min -0.587
_refine_diff_density_rms 0.097
_refine_ls_extinction_method none
_refine_ls_goodness_of_fit_ref 0.882
_refine_ls_hydrogen_treatment constr
_refine_ls_matrix_type full
_refine_ls_number_parameters 226
_refine_ls_number_reflns 4163
_refine_ls_number_restraints 0
_refine_ls_restrained_S_all 0.882
_refine_ls_R_factor_all 0.1205
_refine_ls_R_factor_gt 0.0732
_refine_ls_shift/su_max 0.000
_refine_ls_shift/su_mean 0.000
_refine_ls_structure_factor_coef Fsqd
_refine_ls_weighting_details 'calc w=1/[\s^2^(Fo^2^)+(0.0860P)^2^+0.0000P] where P=(Fo^2^+2Fc^2^)/3'
_refine_ls_weighting_scheme calc
_refine_ls_wR_factor_gt 0.2001
_refine_ls_wR_factor_ref 0.2096
_reflns_number_gt 1531
_reflns_number_total 4163
_reflns_threshold_expression >2sigma(I)
_cod_data_source_file 14_brphen_a.CIF
_cod_data_source_block 14
_cod_depositor_comments
;
The following automatic conversions were performed:

'_symmetry_cell_setting' value 'Triclinic' changed to 'triclinic'
according to
/usr/data/users/saulius/crontab/automatic-downloads/rss-feeds/ACS/lib/dictionaries/cif_core.dic
dictionary named 'cif_core.dic' version 2.4.2 from
2011-04-26.

'_exptl_absorpt_correction_type' value 'Multi-scan'
changed to 'multi-scan' according to
/usr/data/users/saulius/crontab/automatic-downloads/rss-feeds/ACS/lib/dictionaries/cif_core.dic
dictionary named 'cif_core.dic' version 2.4.2 from 2011-04-26.

Automatic conversion script
Id: cif_fix_values 2281 2013-09-26 08:29:07Z andrius 

 Adding full bibliography for 4511578--4511594.cif.
;
_cod_database_code 4511579

loop_
_symmetry_equiv_pos_as_xyz
'x, y, z'
'-x, -y, -z'

loop_
_atom_site_label
_atom_site_type_symbol
_atom_site_fract_x
_atom_site_fract_y
_atom_site_fract_z
_atom_site_U_iso_or_equiv
_atom_site_adp_type
_atom_site_occupancy
_atom_site_symmetry_multiplicity
_atom_site_calc_flag
_atom_site_refinement_flags
C8 C 0.7409(7) -0.0002(6) 0.4838(5) 0.0478(15) Uani 1 1 d .
C9 C 0.6843(8) -0.0761(7) 0.3969(5) 0.0668(19) Uani 1 1 d .
H9 H 0.6747 -0.0339 0.3352 0.080 Uiso 1 1 calc R
C10 C 0.6423(9) -0.2112(9) 0.3998(7) 0.080(2) Uani 1 1 d .
H10 H 0.6055 -0.2607 0.3409 0.096 Uiso 1 1 calc R
C11 C 0.6557(10) -0.2743(7) 0.4939(9) 0.086(3) Uani 1 1 d .
H11 H 0.6239 -0.3658 0.4959 0.104 Uiso 1 1 calc R
C12 C 0.7134(9) -0.2061(7) 0.5817(7) 0.070(2) Uani 1 1 d .
H12 H 0.7236 -0.2504 0.6425 0.085 Uiso 1 1 calc R
C13 C 0.7583(7) -0.0633(6) 0.5783(5) 0.0471(15) Uani 1 1 d .
C15 C 0.8474(7) 0.1379(6) 0.6563(5) 0.0469(15) Uani 1 1 d .
C16 C 0.9039(8) 0.2178(8) 0.7460(5) 0.068(2) Uani 1 1 d .
H16 H 0.9127 0.1773 0.8083 0.082 Uiso 1 1 calc R
C17 C 0.9449(10) 0.3529(8) 0.7404(7) 0.076(2) Uani 1 1 d .
H17 H 0.9841 0.4044 0.7981 0.092 Uiso 1 1 calc R
C18 C 0.9263(10) 0.4133(7) 0.6439(7) 0.081(2) Uani 1 1 d .
H18 H 0.9521 0.5053 0.6401 0.097 Uiso 1 1 calc R
C19 C 0.8725(9) 0.3416(7) 0.5578(6) 0.0667(19) Uani 1 1 d .
H19 H 0.8619 0.3849 0.4966 0.080 Uiso 1 1 calc R
C20 C 0.8320(7) 0.1996(6) 0.5603(5) 0.0465(15) Uani 1 1 d .
N7 N 0.7825(7) 0.1322(5) 0.4764(4) 0.0514(13) Uani 1 1 d .
N14 N 0.8110(6) 0.0047(5) 0.6635(4) 0.0537(13) Uani 1 1 d .
B1 B 1.1375(12) 0.1789(8) 0.0829(6) 0.068(2) Uani 1 1 d .
C1 C 0.9665(9) 0.2532(6) 0.1192(5) 0.0516(16) Uani 1 1 d .
C2 C 0.8834(8) 0.2270(6) 0.2099(5) 0.0573(17) Uani 1 1 d .
H2 H 0.9345 0.1630 0.2519 0.069 Uiso 1 1 calc R
C3 C 0.7313(8) 0.2906(6) 0.2396(5) 0.0528(16) Uani 1 1 d .
H3 H 0.6804 0.2704 0.3000 0.063 Uiso 1 1 calc R
C4 C 0.6576(8) 0.3843(5) 0.1774(5) 0.0530(16) Uani 1 1 d .
C5 C 0.7345(9) 0.4169(6) 0.0883(5) 0.0607(18) Uani 1 1 d .
H5 H 0.6853 0.4834 0.0481 0.073 Uiso 1 1 calc R
C6 C 0.8818(9) 0.3508(6) 0.0606(5) 0.0560(16) Uani 1 1 d .
H6 H 0.9293 0.3713 -0.0006 0.067 Uiso 1 1 calc R
O1A O 1.1914(8) 0.2084(6) -0.0076(4) 0.111(2) Uani 1 1 d .
O1B O 1.2346(6) 0.0910(5) 0.1392(4) 0.0811(15) Uani 1 1 d .
H1B H 1.1892 0.0824 0.1934 0.122 Uiso 1 1 calc R
O90 O 1.3730(16) 0.1443(11) -0.0755(11) 0.291(6) Uani 1 1 d .
Br4 Br 0.44675(10) 0.47483(7) 0.21604(6) 0.0820(4) Uani 1 1 d .

loop_
_atom_site_aniso_label
_atom_site_aniso_U_11
_atom_site_aniso_U_22
_atom_site_aniso_U_33
_atom_site_aniso_U_23
_atom_site_aniso_U_13
_atom_site_aniso_U_12
C8 0.038(3) 0.062(4) 0.046(4) 0.004(3) 0.010(3) 0.009(3)
C9 0.057(4) 0.085(5) 0.060(5) -0.002(4) 0.015(4) 0.007(4)
C10 0.052(4) 0.105(7) 0.085(7) -0.020(5) 0.014(4) 0.010(4)
C11 0.049(4) 0.058(4) 0.153(9) -0.020(6) 0.021(5) 0.002(3)
C12 0.053(4) 0.064(5) 0.098(7) 0.018(4) 0.020(4) 0.014(3)
C13 0.032(3) 0.054(4) 0.057(5) -0.001(3) 0.006(3) 0.008(3)
C15 0.037(3) 0.056(4) 0.050(4) 0.007(3) 0.006(3) 0.013(3)
C16 0.054(4) 0.105(6) 0.050(5) 0.004(4) 0.010(3) 0.027(4)
C17 0.068(5) 0.072(5) 0.090(7) -0.022(5) 0.009(5) 0.015(4)
C18 0.078(5) 0.063(4) 0.107(7) 0.018(5) 0.033(5) 0.014(4)
C19 0.074(5) 0.062(4) 0.069(5) 0.015(4) 0.024(4) 0.011(3)
C20 0.032(3) 0.054(4) 0.055(5) 0.006(3) 0.009(3) 0.009(3)
N7 0.053(3) 0.066(3) 0.039(3) 0.011(3) 0.011(3) 0.014(3)
N14 0.041(3) 0.066(4) 0.057(4) 0.018(3) 0.009(3) 0.017(2)
B1 0.084(6) 0.081(5) 0.047(5) 0.024(4) 0.022(5) 0.035(5)
C1 0.064(4) 0.052(3) 0.041(4) 0.013(3) 0.010(3) 0.012(3)
C2 0.060(4) 0.063(4) 0.053(4) 0.017(3) 0.014(3) 0.014(3)
C3 0.054(4) 0.061(4) 0.046(4) 0.012(3) 0.014(3) 0.010(3)
C4 0.049(4) 0.049(3) 0.064(5) 0.008(3) 0.015(3) 0.012(3)
C5 0.071(4) 0.061(4) 0.054(5) 0.015(3) 0.004(4) 0.031(3)
C6 0.069(4) 0.061(4) 0.041(4) 0.017(3) 0.012(3) 0.008(3)
O1A 0.129(5) 0.156(5) 0.070(4) 0.049(3) 0.054(4) 0.087(4)
O1B 0.084(3) 0.103(3) 0.067(4) 0.031(3) 0.032(3) 0.048(3)
O90 0.234(10) 0.300(12) 0.352(16) 0.049(11) -0.043(11) 0.189(9)
Br4 0.0734(5) 0.0744(5) 0.1065(8) 0.0122(4) 0.0348(5) 0.0275(4)

loop_
_atom_type_symbol
_atom_type_description
_atom_type_scat_dispersion_real
_atom_type_scat_dispersion_imag
_atom_type_scat_source
C C 0.0033 0.0016 'International Tables Vol C Tables 4.2.6.8 and 6.1.1.4'
H H 0.0000 0.0000 'International Tables Vol C Tables 4.2.6.8 and 6.1.1.4'
B B 0.0013 0.0007 'International Tables Vol C Tables 4.2.6.8 and 6.1.1.4'
Br Br -0.2901 2.4595 'International Tables Vol C Tables 4.2.6.8 and 6.1.1.4'
N N 0.0061 0.0033 'International Tables Vol C Tables 4.2.6.8 and 6.1.1.4'
O O 0.0106 0.0060 'International Tables Vol C Tables 4.2.6.8 and 6.1.1.4'

loop_
_geom_angle_atom_site_label_1
_geom_angle_atom_site_label_2
_geom_angle_atom_site_label_3
_geom_angle
N7 C8 C9 119.1(6)
N7 C8 C13 121.0(5)
C9 C8 C13 119.9(6)
C10 C9 C8 121.6(7)
C10 C9 H9 119.2
C8 C9 H9 119.2
C9 C10 C11 118.9(7)
C9 C10 H10 120.6
C11 C10 H10 120.6
C12 C11 C10 122.5(7)
C12 C11 H11 118.7
C10 C11 H11 118.7
C11 C12 C13 118.4(7)
C11 C12 H12 120.8
C13 C12 H12 120.8
N14 C13 C8 122.2(5)
N14 C13 C12 119.1(6)
C8 C13 C12 118.7(6)
N14 C15 C20 120.4(5)
N14 C15 C16 119.6(6)
C20 C15 C16 120.0(6)
C17 C16 C15 120.6(7)
C17 C16 H16 119.7
C15 C16 H16 119.7
C16 C17 C18 118.6(7)
C16 C17 H17 120.7
C18 C17 H17 120.7
C19 C18 C17 122.6(7)
C19 C18 H18 118.7
C17 C18 H18 118.7
C18 C19 C20 120.5(7)
C18 C19 H19 119.8
C20 C19 H19 119.8
N7 C20 C15 122.8(5)
N7 C20 C19 119.6(6)
C15 C20 C19 117.7(6)
C20 N7 C8 116.9(5)
C13 N14 C15 116.7(6)
O1A B1 O1B 118.8(6)
O1A B1 C1 117.2(7)
O1B B1 C1 124.0(6)
C6 C1 C2 114.5(6)
C6 C1 B1 121.1(6)
C2 C1 B1 124.4(6)
C3 C2 C1 123.8(6)
C3 C2 H2 118.1
C1 C2 H2 118.1
C4 C3 C2 117.5(6)
C4 C3 H3 121.2
C2 C3 H3 121.2
C3 C4 C5 121.7(5)
C3 C4 Br4 118.8(5)
C5 C4 Br4 119.5(5)
C6 C5 C4 119.2(6)
C6 C5 H5 120.4
C4 C5 H5 120.4
C5 C6 C1 123.3(6)
C5 C6 H6 118.4
C1 C6 H6 118.4
B1 O1A O90 130.6(6)
B1 O1B H1B 109.5

loop_
_geom_bond_atom_site_label_1
_geom_bond_atom_site_label_2
_geom_bond_distance
C8 N7 1.346(7)
C8 C9 1.389(9)
C8 C13 1.419(8)
C9 C10 1.367(9)
C9 H9 0.9300
C10 C11 1.413(12)
C10 H10 0.9300
C11 C12 1.363(10)
C11 H11 0.9300
C12 C13 1.446(8)
C12 H12 0.9300
C13 N14 1.327(7)
C15 N14 1.347(7)
C15 C20 1.432(8)
C15 C16 1.439(8)
C16 C17 1.369(9)
C16 H16 0.9300
C17 C18 1.431(10)
C17 H17 0.9300
C18 C19 1.356(10)
C18 H18 0.9300
C19 C20 1.432(8)
C19 H19 0.9300
C20 N7 1.305(7)
B1 O1A 1.330(9)
B1 O1B 1.353(9)
B1 C1 1.573(9)
C1 C6 1.397(8)
C1 C2 1.413(8)
C2 C3 1.375(7)
C2 H2 0.9300
C3 C4 1.365(8)
C3 H3 0.9300
C4 C5 1.385(8)
C4 Br4 1.907(5)
C5 C6 1.350(8)
C5 H5 0.9300
C6 H6 0.9300
O1A O90 1.787(13)
O1B H1B 0.8200

loop_
_geom_torsion_atom_site_label_1
_geom_torsion_atom_site_label_2
_geom_torsion_atom_site_label_3
_geom_torsion_atom_site_label_4
_geom_torsion
N7 C8 C9 C10 179.3(6)
C13 C8 C9 C10 0.7(9)
C8 C9 C10 C11 0.5(10)
C9 C10 C11 C12 -1.6(10)
C10 C11 C12 C13 1.4(10)
N7 C8 C13 N14 1.8(8)
C9 C8 C13 N14 -179.7(5)
N7 C8 C13 C12 -179.4(5)
C9 C8 C13 C12 -0.9(8)
C11 C12 C13 N14 178.7(5)
C11 C12 C13 C8 -0.1(8)
N14 C15 C16 C17 178.8(5)
C20 C15 C16 C17 -0.6(8)
C15 C16 C17 C18 1.4(9)
C16 C17 C18 C19 -1.0(11)
C17 C18 C19 C20 -0.2(10)
N14 C15 C20 N7 0.2(8)
C16 C15 C20 N7 179.6(5)
N14 C15 C20 C19 180.0(5)
C16 C15 C20 C19 -0.6(7)
C18 C19 C20 N7 -179.2(6)
C18 C19 C20 C15 1.0(9)
C15 C20 N7 C8 1.6(8)
C19 C20 N7 C8 -178.1(5)
C9 C8 N7 C20 178.9(5)
C13 C8 N7 C20 -2.6(7)
C8 C13 N14 C15 0.1(7)
C12 C13 N14 C15 -178.7(5)
C20 C15 N14 C13 -1.1(7)
C16 C15 N14 C13 179.5(5)
O1A B1 C1 C6 -3.2(11)
O1B B1 C1 C6 174.9(7)
O1A B1 C1 C2 175.5(7)
O1B B1 C1 C2 -6.5(12)
C6 C1 C2 C3 0.2(9)
B1 C1 C2 C3 -178.5(6)
C1 C2 C3 C4 -0.1(9)
C2 C3 C4 C5 -1.3(9)
C2 C3 C4 Br4 -179.9(4)
C3 C4 C5 C6 2.4(10)
Br4 C4 C5 C6 -178.9(4)
C4 C5 C6 C1 -2.3(10)
C2 C1 C6 C5 1.0(9)
B1 C1 C6 C5 179.8(6)
O1B B1 O1A O90 3.3(14)
C1 B1 O1A O90 -178.6(7)
